data_2205087
loop_
_publ_author_name
'Battle, Andrew R.'
'Johnson, Daniel L.'
'Martin, Lisandra L.'

_publ_section_title
;
 1,4,7-Triazacyclononane hemihydrate
;
_journal_issue 2
_journal_name_full 'Acta Crystallographica Section E'
_journal_page_first o330
_journal_page_last o332
_journal_paper_doi 10.1107/S1600536805000814
_journal_volume 61
_journal_year 2005
_chemical_formula_iupac 'C6 H15 N3, 0.5H2 O'
_chemical_formula_moiety 'C6 H15 N3, 0.5H2 O'
_chemical_formula_sum 'C6 H16 N3 O0.5'
_chemical_formula_weight 138.22
_chemical_name_systematic '1,4,7-triazacyclononane hemihydrate'
_space_group_IT_number 165
_symmetry_cell_setting trigonal
_symmetry_space_group_name_Hall '-P 3 2"c'
_symmetry_space_group_name_H-M 'P -3 c 1'
_audit_creation_method 'WinGX routine CIF_UPDATE'
_cell_angle_alpha 90
_cell_angle_beta 90
_cell_angle_gamma 120
_cell_formula_units_Z 4
_cell_length_a 7.2980(10)
_cell_length_b 7.2980(10)
_cell_length_c 16.560(3)
_cell_measurement_reflns_used 7794
_cell_measurement_temperature 123(2)
_cell_measurement_theta_max 27.86
_cell_measurement_theta_min 4.06
_cell_volume 763.8(2)
_computing_cell_refinement 'SCALEPACK (Otwinowski & Minor, 1997)'
_computing_data_collection 'COLLECT (Hooft, 2000)'
_computing_data_reduction 'DENZO (Otwinowski & Minor, 1997) and SCALEPACK'
_computing_molecular_graphics 'ORTEP-3 for Windows (Farrugia, 1997)'
_computing_publication_material 'WinGX (Farrugia, 1999)'
_computing_structure_refinement 'SHELXL97 (Sheldrick, 1997)'
_computing_structure_solution 'SHELXS97 (Sheldrick, 1997)'
_diffrn_ambient_temperature 123
_diffrn_measured_fraction_theta_full 0.99
_diffrn_measured_fraction_theta_max 0.99
_diffrn_measurement_device_type 'Nonius KappaCCD'
_diffrn_measurement_method '\f and \w'
_diffrn_radiation_type MoK\a
_diffrn_radiation_wavelength 0.71073
_diffrn_reflns_av_R_equivalents 0.0369
_diffrn_reflns_limit_h_max 9
_diffrn_reflns_limit_h_min -9
_diffrn_reflns_limit_k_max 9
_diffrn_reflns_limit_k_min -9
_diffrn_reflns_limit_l_max 21
_diffrn_reflns_limit_l_min -21
_diffrn_reflns_number 7794
_diffrn_reflns_theta_full 27.5
_diffrn_reflns_theta_max 27.86
_diffrn_reflns_theta_min 4.06
_exptl_absorpt_coefficient_mu 0.081
_exptl_absorpt_correction_type none
_exptl_crystal_colour colourless
_exptl_crystal_density_diffrn 1.202
_exptl_crystal_density_method 'not measured'
_exptl_crystal_description block
_exptl_crystal_F_000 308
_exptl_crystal_size_max 0.87
_exptl_crystal_size_mid 0.25
_exptl_crystal_size_min 0.25
_refine_diff_density_max 0.317
_refine_diff_density_min -0.189
_refine_ls_extinction_method none
_refine_ls_goodness_of_fit_ref 1.118
_refine_ls_hydrogen_treatment refall
_refine_ls_matrix_type full
_refine_ls_number_parameters 50
_refine_ls_number_reflns 610
_refine_ls_number_restraints 0
_refine_ls_restrained_S_all 1.118
_refine_ls_R_factor_gt 0.0485
_refine_ls_shift/su_max 0
_refine_ls_structure_factor_coef Fsqd
_refine_ls_weighting_details 'calc w = 1/[\s^2^(Fo^2^)+(0.0781P)^2^+0.2454P] where P = (Fo^2^+2Fc^2^)/3'
_refine_ls_weighting_scheme calc
_refine_ls_wR_factor_ref 0.1398
_reflns_number_gt 523
_reflns_number_total 610
_reflns_threshold_expression I>2\s(I)
_cod_data_source_file is6022.cif
_cod_data_source_block I
_cod_original_formula_sum 'C6 H16 N3 O0.50'
_cod_database_code 2205087
_cod_database_fobs_code 2205087
_cod_depositor_comments
;
 Marking attached hydrogen atoms.

 Antanas Vaitkus,
 2017-03-21
;

loop_
_symmetry_equiv_pos_as_xyz
'x, y, z'
'-y, x-y, z'
'-x+y, -x, z'
'x-y, -y, -z+1/2'
'-x, -x+y, -z+1/2'
'y, x, -z+1/2'
'-x, -y, -z'
'y, -x+y, -z'
'x-y, x, -z'
'-x+y, y, z-1/2'
'x, x-y, z-1/2'
'-y, -x, z-1/2'

loop_
_atom_site_label
_atom_site_fract_x
_atom_site_fract_y
_atom_site_fract_z
_atom_site_U_iso_or_equiv
_atom_site_adp_type
_atom_site_calc_flag
_atom_site_refinement_flags
_atom_site_occupancy
_atom_site_type_symbol
_atom_site_attached_hydrogens
C1 0.1191(2) 0.4022(2) 0.14760(8) 0.0280(4) Uani d . 1 C 0
N1 0.27316(19) 0.41635(19) 0.08734(6) 0.0254(4) Uani d . 1 N 0
C2 0.0008(2) 0.5138(2) 0.11820(8) 0.0273(4) Uani d . 1 C 0
H4 -0.090(3) 0.517(3) 0.1643(11) 0.034(4) Uiso d . 1 H 0
H5 -0.097(3) 0.431(3) 0.0739(10) 0.033(4) Uiso d . 1 H 0
H3 0.189(3) 0.463(3) 0.2011(9) 0.029(4) Uiso d . 1 H 0
H2 0.011(3) 0.249(3) 0.1587(12) 0.037(5) Uiso d . 1 H 0
H1 0.218(5) 0.282(6) 0.0559(18) 0.089(9) Uiso d . 1 H 0
O1 0 0 0 0.0944(16) Uani d SP 1 O 2

loop_
_atom_site_aniso_label
_atom_site_aniso_U_11
_atom_site_aniso_U_22
_atom_site_aniso_U_33
_atom_site_aniso_U_12
_atom_site_aniso_U_13
_atom_site_aniso_U_23
C1 0.0268(7) 0.0289(7) 0.0257(7) 0.0120(6) 0.0054(5) 0.0044(5)
N1 0.0260(7) 0.0272(6) 0.0231(6) 0.0134(5) 0.0015(4) -0.0003(4)
C2 0.0230(7) 0.0297(8) 0.0275(7) 0.0119(6) 0.0014(5) -0.0012(6)
O1 0.120(3) 0.120(3) 0.0433(19) 0.0600(13) 0 0

loop_
_atom_type_symbol
_atom_type_description
_atom_type_scat_dispersion_real
_atom_type_scat_dispersion_imag
_atom_type_scat_source
C C 0.0033 0.0016 'International Tables Vol C Tables 4.2.6.8 and 6.1.1.4'
H H 0 0 'International Tables Vol C Tables 4.2.6.8 and 6.1.1.4'
N N 0.0061 0.0033 'International Tables Vol C Tables 4.2.6.8 and 6.1.1.4'
O O 0.0106 0.006 'International Tables Vol C Tables 4.2.6.8 and 6.1.1.4'

loop_
_geom_angle_atom_site_label_1
_geom_angle_atom_site_label_2
_geom_angle_atom_site_label_3
_geom_angle_site_symmetry_1
_geom_angle
_geom_angle_publ_flag
N1 C1 C2 . 111.22(11) y
N1 C1 H3 . 111.4(10) n
C2 C1 H3 . 109.9(10) n
N1 C1 H2 . 110.4(11) n
C2 C1 H2 . 107.9(11) n
H3 C1 H2 . 105.7(14) n
C2 N1 C1 2_665 115.40(11) y
C2 N1 H1 2_665 111.2(19) n
C1 N1 H1 . 111.6(18) n
N1 C2 C1 3_565 112.70(11) y
N1 C2 H4 3_565 111.2(10) n
C1 C2 H4 . 108.8(10) n
N1 C2 H5 3_565 107.5(11) n
C1 C2 H5 . 109.8(12) n
H4 C2 H5 . 106.7(16) n

loop_
_geom_bond_atom_site_label_1
_geom_bond_atom_site_label_2
_geom_bond_site_symmetry_2
_geom_bond_distance
_geom_bond_publ_flag
C1 N1 . 1.4681(18) y
C1 C2 . 1.533(2) y
C1 H3 . 1.009(16) n
C1 H2 . 1.01(2) n
N1 C2 2_665 1.4636(19) y
N1 H1 . 1.00(4) n
C2 N1 3_565 1.4636(19) n
C2 H4 . 1.021(18) n
C2 H5 . 0.992(17) n

loop_
_geom_torsion_atom_site_label_1
_geom_torsion_atom_site_label_2
_geom_torsion_atom_site_label_3
_geom_torsion_atom_site_label_4
_geom_torsion_site_symmetry_4
_geom_torsion
C2 C1 N1 C2 2_665 130.77(12)
N1 C1 C2 N1 3_565 -49.02(15)
